data_7151324
loop_
_publ_author_name
'Tu, Shu-Jiang'
'Jiang, Bo'
'Zhang, Jun-Yong'
'Jia, Run-Hong'
'Zhang, Yan'
'Yao, Chang-Sheng'

_publ_section_title
;
 Efficient and direct synthesis of poly-substituted
 indeno[1,2-b]quinolines assisted by p-toluene sulfonic acid using
 high-temperature water and microwave heating via one-pot,
 three-component reaction.
;
_journal_issue 21
_journal_name_full 'Organic &amp; biomolecular chemistry'
_journal_page_first 3980
_journal_page_last 3985
_journal_paper_doi 10.1039/b611462h
_journal_volume 4
_journal_year 2006
_chemical_formula_moiety 'C59 H53 N3 O5 S2'
_chemical_formula_sum 'C59 H53 N3 O5 S2'
_chemical_formula_weight 948.16
_chemical_melting_point 504.0(10)
_chemical_name_systematic
;
?
;
_space_group_IT_number 14
_symmetry_cell_setting monoclinic
_symmetry_space_group_name_Hall '-P 2ybc'
_symmetry_space_group_name_H-M 'P 1 21/c 1'
_atom_sites_solution_hydrogens geom
_atom_sites_solution_primary direct
_atom_sites_solution_secondary difmap
_audit_creation_method SHELXL-97
_cell_angle_alpha 90.00
_cell_angle_beta 92.041(3)
_cell_angle_gamma 90.00
_cell_formula_units_Z 4
_cell_length_a 15.081(2)
_cell_length_b 9.4381(14)
_cell_length_c 35.102(6)
_cell_measurement_reflns_used 3416
_cell_measurement_temperature 298(2)
_cell_measurement_theta_max 20.669
_cell_measurement_theta_min 2.235
_cell_volume 4993.1(13)
_computing_cell_refinement 'Bruker SMART'
_computing_data_collection 'Bruker SMART'
_computing_data_reduction 'Bruker SAINT'
_computing_molecular_graphics 'Bruker SHELXTL'
_computing_publication_material 'Bruker SHELXTL'
_computing_structure_refinement 'SHELXL-97 (Sheldrick, 1997)'
_computing_structure_solution 'SHELXS-97 (Sheldrick, 1990)'
_diffrn_ambient_temperature 298(2)
_diffrn_measured_fraction_theta_full 0.999
_diffrn_measured_fraction_theta_max 0.999
_diffrn_measurement_device_type 'CCD area detector'
_diffrn_measurement_method 'phi and omega scans'
_diffrn_radiation_monochromator graphite
_diffrn_radiation_source 'fine-focus sealed tube'
_diffrn_radiation_type MoK\a
_diffrn_radiation_wavelength 0.71073
_diffrn_reflns_av_R_equivalents 0.0581
_diffrn_reflns_av_sigmaI/netI 0.1222
_diffrn_reflns_limit_h_max 17
_diffrn_reflns_limit_h_min -17
_diffrn_reflns_limit_k_max 11
_diffrn_reflns_limit_k_min -11
_diffrn_reflns_limit_l_max 41
_diffrn_reflns_limit_l_min -41
_diffrn_reflns_number 25441
_diffrn_reflns_theta_full 25.01
_diffrn_reflns_theta_max 25.01
_diffrn_reflns_theta_min 1.75
_exptl_absorpt_coefficient_mu 0.160
_exptl_absorpt_correction_T_max 0.9566
_exptl_absorpt_correction_T_min 0.9344
_exptl_absorpt_correction_type multi-scan
_exptl_absorpt_process_details sadabs
_exptl_crystal_colour red
_exptl_crystal_density_diffrn 1.261
_exptl_crystal_density_method 'not measured'
_exptl_crystal_description block
_exptl_crystal_F_000 2000
_exptl_crystal_size_max 0.43
_exptl_crystal_size_mid 0.32
_exptl_crystal_size_min 0.28
_refine_diff_density_max 0.408
_refine_diff_density_min -0.374
_refine_diff_density_rms 0.047
_refine_ls_extinction_method none
_refine_ls_goodness_of_fit_ref 1.005
_refine_ls_hydrogen_treatment constr
_refine_ls_matrix_type full
_refine_ls_number_parameters 624
_refine_ls_number_reflns 8790
_refine_ls_number_restraints 62
_refine_ls_restrained_S_all 1.017
_refine_ls_R_factor_all 0.1602
_refine_ls_R_factor_gt 0.0629
_refine_ls_shift/su_max 0.001
_refine_ls_shift/su_mean 0.000
_refine_ls_structure_factor_coef Fsqd
_refine_ls_weighting_details 'calc w=1/[\s^2^(Fo^2^)+(0.0418P)^2^+3.9023P] where P=(Fo^2^+2Fc^2^)/3'
_refine_ls_weighting_scheme calc
_refine_ls_wR_factor_gt 0.1486
_refine_ls_wR_factor_ref 0.2054
_reflns_number_gt 3935
_reflns_number_total 8790
_reflns_threshold_expression >2sigma(I)
_cod_data_source_file b611462h.txt
_cod_data_source_block 060319e
_cod_depositor_comments
;
The following automatic conversions were performed:
'_symmetry_cell_setting' value 'Monoclinic' changed to 'monoclinic'
according to '/home/adriana/struct/CIF-dictionaries/cif_core.dic'
dictionary named 'cif_core.dic' version 2.4.1 from 2010-06-29.

Automatic conversion script
Id: cif_fix_enum 1555 2011-01-17 13:19:09Z saulius 

The following automatic conversions were performed:

'_chemical_melting_point' value '503-505' was changed to '504.0(10)'
- the average value was taken and precision was estimated.

Automatic conversion script
Id: cif_fix_values 1569 2011-02-09 13:29:24Z adriana 
;
_cod_original_cell_volume 4992.9(13)
_cod_original_sg_symbol_H-M P2(1)/c
_cod_database_code 7151324

loop_
_symmetry_equiv_pos_as_xyz
'x, y, z'
'-x, y+1/2, -z+1/2'
'-x, -y, -z'
'x, -y-1/2, z-1/2'

loop_
_atom_site_label
_atom_site_type_symbol
_atom_site_fract_x
_atom_site_fract_y
_atom_site_fract_z
_atom_site_U_iso_or_equiv
_atom_site_adp_type
_atom_site_occupancy
_atom_site_symmetry_multiplicity
_atom_site_calc_flag
_atom_site_refinement_flags
_atom_site_disorder_assembly
_atom_site_disorder_group
N1 N 0.6521(2) -0.1038(3) 0.18642(9) 0.0475(8) Uani 1 1 d . . .
N2 N 0.0807(2) 0.1273(4) 0.08188(9) 0.0498(9) Uani 1 1 d . . .
N3 N 0.6516(6) 0.3355(6) 0.0651(2) 0.135(2) Uani 1 1 d U . .
O1 O 0.5218(2) 0.1266(4) 0.28988(9) 0.0833(10) Uani 1 1 d . . .
O2 O 0.8553(2) -0.1043(4) 0.29224(10) 0.0791(10) Uani 1 1 d . . .
O3 O 0.2964(2) 0.3737(3) 0.01359(9) 0.0812(10) Uani 1 1 d . . .
O4 O 0.1601(2) -0.1505(3) -0.02383(9) 0.0764(10) Uani 1 1 d . . .
O5 O 0.7734(6) 0.4287(8) 0.0983(3) 0.247(4) Uani 1 1 d U . .
S1 S 0.70408(13) 0.2610(2) 0.21163(6) 0.0726(9) Uani 0.547(6) 1 d P A 1
S2 S 0.30029(17) -0.0857(3) 0.07044(8) 0.0983(13) Uani 0.433(6) 1 d P B 1
C26' C 0.70408(13) 0.2610(2) 0.21163(6) 0.0726(9) Uani 0.453(6) 1 d P A 2
H26' H 0.6670 0.2408 0.1906 0.087 Uiso 0.453(6) 1 calc PR A 2
C54' C 0.30029(17) -0.0857(3) 0.07044(8) 0.0983(13) Uani 0.567(6) 1 d P B 2
H54' H 0.2528 -0.1301 0.0817 0.118 Uiso 0.567(6) 1 calc PR B 2
C1 C 0.5801(2) -0.0350(4) 0.20346(11) 0.0452(10) Uani 1 1 d . . .
C2 C 0.4947(3) -0.0310(4) 0.18049(12) 0.0534(11) Uani 1 1 d . . .
H2A H 0.4677 -0.1242 0.1809 0.064 Uiso 1 1 calc R . .
H2B H 0.5074 -0.0092 0.1542 0.064 Uiso 1 1 calc R . .
C3 C 0.4285(3) 0.0775(5) 0.19480(13) 0.0589(12) Uani 1 1 d . . .
C4 C 0.4249(3) 0.0620(5) 0.23791(13) 0.0686(14) Uani 1 1 d . . .
H4A H 0.3857 0.1341 0.2475 0.082 Uiso 1 1 calc R . .
H4B H 0.3996 -0.0297 0.2437 0.082 Uiso 1 1 calc R . .
C5 C 0.5134(3) 0.0749(5) 0.25808(13) 0.0564(12) Uani 1 1 d . . .
C6 C 0.5905(3) 0.0203(4) 0.23883(11) 0.0463(10) Uani 1 1 d . . .
C7 C 0.6801(3) 0.0349(4) 0.25895(11) 0.0504(11) Uani 1 1 d . A .
H7 H 0.6740 0.0222 0.2864 0.060 Uiso 1 1 calc R . .
C8 C 0.7389(3) -0.0792(4) 0.24392(11) 0.0493(11) Uani 1 1 d . . .
C9 C 0.8224(3) -0.1301(5) 0.26049(13) 0.0565(11) Uani 1 1 d . . .
C10 C 0.8622(3) -0.2214(5) 0.23059(12) 0.0543(11) Uani 1 1 d . . .
C11 C 0.9412(3) -0.2930(5) 0.23103(15) 0.0703(14) Uani 1 1 d . . .
H11 H 0.9793 -0.2910 0.2525 0.084 Uiso 1 1 calc R . .
C12 C 0.9634(3) -0.3683(6) 0.19890(17) 0.0785(16) Uani 1 1 d . . .
H12 H 1.0172 -0.4163 0.1985 0.094 Uiso 1 1 calc R . .
C13 C 0.9065(3) -0.3723(5) 0.16784(15) 0.0738(15) Uani 1 1 d . . .
H13 H 0.9221 -0.4245 0.1466 0.089 Uiso 1 1 calc R . .
C14 C 0.8257(3) -0.3007(5) 0.16689(13) 0.0604(12) Uani 1 1 d . . .
H14 H 0.7876 -0.3049 0.1455 0.072 Uiso 1 1 calc R . .
C15 C 0.8039(3) -0.2233(4) 0.19857(12) 0.0499(11) Uani 1 1 d . . .
C16 C 0.7270(3) -0.1322(4) 0.20868(11) 0.0446(10) Uani 1 1 d . . .
C17 C 0.6484(3) -0.1448(5) 0.14693(11) 0.0476(10) Uani 1 1 d . . .
C18 C 0.6921(3) -0.0622(5) 0.12115(12) 0.0624(12) Uani 1 1 d . . .
H18 H 0.7195 0.0213 0.1292 0.075 Uiso 1 1 calc R . .
C19 C 0.6952(4) -0.1023(7) 0.08382(14) 0.0797(16) Uani 1 1 d . . .
H19 H 0.7250 -0.0471 0.0664 0.096 Uiso 1 1 calc R . .
C20 C 0.6538(4) -0.2253(7) 0.07238(14) 0.0831(17) Uani 1 1 d . . .
H20 H 0.6563 -0.2539 0.0471 0.100 Uiso 1 1 calc R . .
C21 C 0.6090(3) -0.3062(6) 0.09744(15) 0.0791(15) Uani 1 1 d . . .
H21 H 0.5804 -0.3884 0.0891 0.095 Uiso 1 1 calc R . .
C22 C 0.6058(3) -0.2661(5) 0.13546(13) 0.0616(12) Uani 1 1 d . . .
H22 H 0.5754 -0.3208 0.1528 0.074 Uiso 1 1 calc R . .
C23 C 0.3376(3) 0.0492(6) 0.17597(16) 0.0884(17) Uani 1 1 d . . .
H23A H 0.3409 0.0595 0.1489 0.133 Uiso 1 1 calc R . .
H23B H 0.2954 0.1157 0.1854 0.133 Uiso 1 1 calc R . .
H23C H 0.3191 -0.0454 0.1818 0.133 Uiso 1 1 calc R . .
C24 C 0.4564(3) 0.2287(5) 0.18443(15) 0.0809(15) Uani 1 1 d . . .
H24A H 0.4588 0.2372 0.1572 0.121 Uiso 1 1 calc R . .
H24B H 0.5138 0.2486 0.1959 0.121 Uiso 1 1 calc R . .
H24C H 0.4139 0.2950 0.1937 0.121 Uiso 1 1 calc R . .
C25 C 0.7215(3) 0.1785(5) 0.25132(12) 0.0557(12) Uani 1 1 d . . .
C26 C 0.79673(18) 0.2541(3) 0.27748(8) 0.1014(12) Uani 0.547(6) 1 d P A 1
H26 H 0.8221 0.2276 0.3009 0.122 Uiso 0.547(6) 1 calc PR A 1
S1' S 0.79673(18) 0.2541(3) 0.27748(8) 0.1014(12) Uani 0.453(6) 1 d P A 2
C27 C 0.8141(4) 0.3807(7) 0.2528(3) 0.123(3) Uani 1 1 d D . .
H27 H 0.8541 0.4511 0.2604 0.148 Uiso 1 1 calc R A 1
C28 C 0.7702(4) 0.3868(6) 0.2200(2) 0.098(2) Uani 1 1 d D A .
H28 H 0.7775 0.4606 0.2029 0.117 Uiso 1 1 calc R C 1
C29 C 0.1360(3) 0.2449(4) 0.07601(10) 0.0442(10) Uani 1 1 d . . .
C30 C 0.1205(3) 0.3715(4) 0.10033(11) 0.0541(11) Uani 1 1 d . . .
H30A H 0.1125 0.3400 0.1263 0.065 Uiso 1 1 calc R . .
H30B H 0.0659 0.4170 0.0915 0.065 Uiso 1 1 calc R . .
C31 C 0.1951(3) 0.4805(5) 0.10047(11) 0.0563(12) Uani 1 1 d . . .
C32 C 0.2205(3) 0.5062(5) 0.05943(12) 0.0660(13) Uani 1 1 d . . .
H32A H 0.1718 0.5535 0.0459 0.079 Uiso 1 1 calc R . .
H32B H 0.2715 0.5688 0.0594 0.079 Uiso 1 1 calc R . .
C33 C 0.2422(3) 0.3728(5) 0.03885(12) 0.0575(12) Uani 1 1 d . . .
C34 C 0.1953(3) 0.2431(4) 0.04826(10) 0.0466(10) Uani 1 1 d . . .
C35 C 0.2176(3) 0.1104(4) 0.02594(11) 0.0505(11) Uani 1 1 d . B .
H35 H 0.2256 0.1364 -0.0007 0.061 Uiso 1 1 calc R . .
C36 C 0.1407(3) 0.0123(4) 0.02789(11) 0.0483(10) Uani 1 1 d . . .
C37 C 0.1215(3) -0.1105(5) 0.00422(12) 0.0560(11) Uani 1 1 d . . .
C38 C 0.0437(3) -0.1812(5) 0.02147(12) 0.0540(11) Uani 1 1 d . . .
C39 C -0.0008(3) -0.3029(5) 0.01026(13) 0.0663(13) Uani 1 1 d . . .
H39 H 0.0158 -0.3534 -0.0111 0.080 Uiso 1 1 calc R . .
C40 C -0.0706(3) -0.3474(5) 0.03163(15) 0.0700(14) Uani 1 1 d . . .
H40 H -0.1011 -0.4299 0.0249 0.084 Uiso 1 1 calc R . .
C41 C -0.0953(3) -0.2719(5) 0.06240(14) 0.0687(13) Uani 1 1 d . . .
H41 H -0.1424 -0.3041 0.0764 0.082 Uiso 1 1 calc R . .
C42 C -0.0525(3) -0.1487(5) 0.07343(13) 0.0619(12) Uani 1 1 d . . .
H42 H -0.0715 -0.0971 0.0942 0.074 Uiso 1 1 calc R . .
C43 C 0.0185(3) -0.1033(4) 0.05337(11) 0.0497(10) Uani 1 1 d . . .
C44 C 0.0815(3) 0.0184(4) 0.05587(11) 0.0460(10) Uani 1 1 d . . .
C45 C 0.0243(3) 0.1215(4) 0.11417(11) 0.0469(10) Uani 1 1 d . . .
C46 C -0.0548(3) 0.1941(5) 0.11302(12) 0.0585(12) Uani 1 1 d . . .
H46 H -0.0719 0.2473 0.0917 0.070 Uiso 1 1 calc R . .
C47 C -0.1085(3) 0.1869(5) 0.14394(14) 0.0688(13) Uani 1 1 d . . .
H47 H -0.1617 0.2368 0.1437 0.083 Uiso 1 1 calc R . .
C48 C -0.0837(4) 0.1069(6) 0.17495(15) 0.0768(15) Uani 1 1 d . . .
H48 H -0.1202 0.1028 0.1958 0.092 Uiso 1 1 calc R . .
C49 C -0.0060(4) 0.0328(6) 0.17561(13) 0.0776(15) Uani 1 1 d . . .
H49 H 0.0097 -0.0233 0.1966 0.093 Uiso 1 1 calc R . .
C50 C 0.0497(3) 0.0413(5) 0.14497(12) 0.0611(12) Uani 1 1 d . . .
H50 H 0.1034 -0.0071 0.1455 0.073 Uiso 1 1 calc R . .
C51 C 0.1621(4) 0.6175(5) 0.11846(14) 0.0822(16) Uani 1 1 d . . .
H51A H 0.1467 0.5994 0.1443 0.123 Uiso 1 1 calc R . .
H51B H 0.1107 0.6511 0.1042 0.123 Uiso 1 1 calc R . .
H51C H 0.2080 0.6878 0.1181 0.123 Uiso 1 1 calc R . .
C52 C 0.2757(3) 0.4257(6) 0.12348(13) 0.0779(15) Uani 1 1 d . . .
H52A H 0.2597 0.4091 0.1493 0.117 Uiso 1 1 calc R . .
H52B H 0.3225 0.4947 0.1231 0.117 Uiso 1 1 calc R . .
H52C H 0.2957 0.3387 0.1125 0.117 Uiso 1 1 calc R . .
C53 C 0.3014(3) 0.0392(5) 0.04145(11) 0.0552(11) Uani 1 1 d . . .
C54 C 0.40043(14) 0.0928(3) 0.03361(9) 0.1343(15) Uani 0.433(6) 1 d P B 1
H54 H 0.4212 0.1697 0.0200 0.161 Uiso 0.433(6) 1 calc PR B 1
S2' S 0.40043(14) 0.0928(3) 0.03361(9) 0.1343(15) Uani 0.567(6) 1 d P B 2
C55 C 0.4504(4) -0.0282(8) 0.0566(2) 0.121(2) Uani 1 1 d D . .
H55 H 0.5118 -0.0375 0.0571 0.145 Uiso 1 1 calc R B 1
C56 C 0.3999(4) -0.1142(7) 0.07501(18) 0.1001(19) Uani 1 1 d D B .
H56 H 0.4228 -0.1880 0.0899 0.120 Uiso 1 1 calc R D 1
C57 C 0.7336(9) 0.4002(11) 0.0656(3) 0.162(3) Uani 1 1 d U . .
H57 H 0.7601 0.4232 0.0429 0.195 Uiso 1 1 calc R . .
C58 C 0.6102(7) 0.3010(9) 0.0999(3) 0.202(4) Uani 1 1 d U . .
H58A H 0.5539 0.2567 0.0942 0.303 Uiso 1 1 calc R . .
H58B H 0.6013 0.3859 0.1143 0.303 Uiso 1 1 calc R . .
H58C H 0.6474 0.2370 0.1145 0.303 Uiso 1 1 calc R . .
C59 C 0.6156(7) 0.3099(10) 0.0280(3) 0.183(4) Uani 1 1 d U . .
H59A H 0.5588 0.2649 0.0296 0.274 Uiso 1 1 calc R . .
H59B H 0.6549 0.2493 0.0145 0.274 Uiso 1 1 calc R . .
H59C H 0.6088 0.3982 0.0146 0.274 Uiso 1 1 calc R . .

loop_
_atom_site_aniso_label
_atom_site_aniso_U_11
_atom_site_aniso_U_22
_atom_site_aniso_U_33
_atom_site_aniso_U_23
_atom_site_aniso_U_13
_atom_site_aniso_U_12
N1 0.0443(19) 0.053(2) 0.0457(19) 0.0010(16) 0.0084(16) 0.0091(17)
N2 0.050(2) 0.050(2) 0.051(2) -0.0057(17) 0.0108(16) 0.0018(18)
N3 0.186(7) 0.089(4) 0.132(5) -0.001(4) 0.036(5) -0.009(4)
O1 0.088(2) 0.091(3) 0.072(2) -0.0249(19) 0.0266(19) 0.002(2)
O2 0.074(2) 0.092(3) 0.071(2) 0.0081(19) -0.0101(19) 0.0039(19)
O3 0.100(3) 0.076(2) 0.070(2) -0.0012(17) 0.037(2) -0.009(2)
O4 0.083(2) 0.083(3) 0.064(2) -0.0266(17) 0.0087(18) 0.0131(19)
O5 0.286(9) 0.200(7) 0.247(8) -0.035(6) -0.099(7) 0.082(6)
S1 0.0734(14) 0.0577(14) 0.0886(15) 0.0131(10) 0.0271(11) -0.0020(10)
S2 0.0713(18) 0.106(2) 0.118(2) 0.0326(17) -0.0038(15) 0.0174(15)
C26' 0.0734(14) 0.0577(14) 0.0886(15) 0.0131(10) 0.0271(11) -0.0020(10)
C54' 0.0713(18) 0.106(2) 0.118(2) 0.0326(17) -0.0038(15) 0.0174(15)
C1 0.042(2) 0.044(3) 0.050(2) 0.0043(19) 0.010(2) 0.0050(19)
C2 0.047(2) 0.053(3) 0.061(3) -0.006(2) 0.004(2) 0.009(2)
C3 0.041(2) 0.059(3) 0.076(3) 0.001(2) 0.005(2) 0.011(2)
C4 0.049(3) 0.077(4) 0.081(3) -0.006(3) 0.023(2) 0.007(2)
C5 0.057(3) 0.052(3) 0.061(3) -0.005(2) 0.021(2) -0.003(2)
C6 0.045(2) 0.045(3) 0.050(2) 0.0023(19) 0.012(2) 0.000(2)
C7 0.056(3) 0.052(3) 0.044(2) 0.0034(19) 0.007(2) -0.003(2)
C8 0.050(3) 0.046(3) 0.052(3) 0.004(2) 0.003(2) -0.001(2)
C9 0.053(3) 0.056(3) 0.060(3) 0.017(2) 0.001(2) -0.003(2)
C10 0.046(3) 0.051(3) 0.065(3) 0.018(2) 0.005(2) 0.002(2)
C11 0.050(3) 0.077(4) 0.085(4) 0.028(3) 0.006(3) 0.008(3)
C12 0.056(3) 0.084(4) 0.097(4) 0.031(3) 0.027(3) 0.025(3)
C13 0.064(3) 0.075(4) 0.084(4) 0.018(3) 0.024(3) 0.025(3)
C14 0.054(3) 0.062(3) 0.066(3) 0.013(2) 0.009(2) 0.017(2)
C15 0.047(2) 0.043(3) 0.061(3) 0.012(2) 0.015(2) 0.010(2)
C16 0.042(2) 0.039(2) 0.052(2) 0.0072(19) 0.006(2) 0.0028(19)
C17 0.044(2) 0.053(3) 0.046(2) 0.001(2) 0.0073(19) 0.010(2)
C18 0.061(3) 0.071(3) 0.056(3) 0.007(2) 0.012(2) 0.006(2)
C19 0.081(4) 0.104(5) 0.056(3) 0.013(3) 0.020(3) 0.024(4)
C20 0.087(4) 0.114(5) 0.048(3) -0.005(3) 0.007(3) 0.037(4)
C21 0.086(4) 0.075(4) 0.076(4) -0.025(3) 0.004(3) 0.015(3)
C22 0.064(3) 0.060(3) 0.062(3) -0.003(2) 0.012(2) 0.007(3)
C23 0.056(3) 0.094(4) 0.115(4) -0.015(3) 0.004(3) 0.015(3)
C24 0.072(3) 0.062(4) 0.109(4) 0.010(3) 0.007(3) 0.018(3)
C25 0.049(3) 0.048(3) 0.072(3) 0.001(2) 0.014(2) -0.001(2)
C26 0.099(2) 0.085(2) 0.119(2) -0.0077(16) -0.0101(17) -0.0189(16)
S1' 0.099(2) 0.085(2) 0.119(2) -0.0077(16) -0.0101(17) -0.0189(16)
C27 0.078(5) 0.075(5) 0.216(9) -0.015(6) 0.003(5) -0.024(4)
C28 0.079(4) 0.063(4) 0.155(6) 0.028(4) 0.049(4) 0.000(3)
C29 0.047(2) 0.040(3) 0.045(2) -0.0030(19) 0.0018(19) 0.006(2)
C30 0.056(3) 0.051(3) 0.056(3) -0.006(2) 0.009(2) -0.001(2)
C31 0.068(3) 0.049(3) 0.052(3) 0.002(2) 0.009(2) 0.002(2)
C32 0.086(3) 0.051(3) 0.062(3) 0.001(2) 0.017(3) -0.002(3)
C33 0.064(3) 0.060(3) 0.049(2) 0.004(2) 0.011(2) 0.004(2)
C34 0.051(2) 0.044(3) 0.045(2) -0.0012(19) 0.0078(19) 0.001(2)
C35 0.055(3) 0.053(3) 0.043(2) -0.003(2) 0.008(2) 0.007(2)
C36 0.047(2) 0.050(3) 0.047(2) -0.007(2) 0.000(2) 0.010(2)
C37 0.056(3) 0.059(3) 0.052(3) -0.007(2) -0.007(2) 0.017(2)
C38 0.049(3) 0.050(3) 0.062(3) -0.007(2) -0.011(2) 0.010(2)
C39 0.065(3) 0.061(3) 0.072(3) -0.018(3) -0.018(3) 0.014(3)
C40 0.054(3) 0.058(3) 0.096(4) -0.015(3) -0.014(3) 0.005(3)
C41 0.050(3) 0.063(3) 0.092(4) -0.010(3) -0.005(3) -0.002(3)
C42 0.048(3) 0.060(3) 0.078(3) -0.008(2) 0.003(2) -0.002(2)
C43 0.044(2) 0.049(3) 0.056(3) -0.010(2) -0.007(2) 0.008(2)
C44 0.045(2) 0.047(3) 0.046(2) -0.007(2) -0.0008(19) 0.007(2)
C45 0.051(2) 0.047(3) 0.044(2) -0.008(2) 0.0068(19) -0.006(2)
C46 0.056(3) 0.060(3) 0.060(3) -0.001(2) 0.010(2) -0.001(2)
C47 0.060(3) 0.073(4) 0.075(3) -0.008(3) 0.016(3) -0.002(3)
C48 0.070(3) 0.091(4) 0.072(3) -0.011(3) 0.027(3) -0.022(3)
C49 0.088(4) 0.087(4) 0.058(3) 0.010(3) 0.007(3) -0.021(3)
C50 0.060(3) 0.065(3) 0.058(3) 0.007(2) -0.001(2) -0.002(2)
C51 0.109(4) 0.057(3) 0.083(3) -0.017(3) 0.031(3) -0.008(3)
C52 0.073(3) 0.090(4) 0.070(3) -0.002(3) -0.008(3) -0.009(3)
C53 0.051(3) 0.058(3) 0.056(3) -0.007(2) 0.003(2) 0.005(2)
C54 0.0560(15) 0.146(3) 0.203(3) 0.068(2) 0.0303(16) 0.0149(15)
S2' 0.0560(15) 0.146(3) 0.203(3) 0.068(2) 0.0303(16) 0.0149(15)
C55 0.050(3) 0.124(6) 0.188(7) 0.003(5) 0.002(4) 0.021(4)
C56 0.092(5) 0.091(5) 0.115(5) 0.008(4) -0.021(4) 0.033(4)
C57 0.207(9) 0.128(7) 0.151(7) 0.006(6) -0.004(8) 0.054(7)
C58 0.315(11) 0.102(6) 0.198(8) 0.025(6) 0.129(8) 0.009(7)
C59 0.227(9) 0.164(8) 0.156(8) -0.007(6) -0.013(7) -0.078(7)

loop_
_atom_type_symbol
_atom_type_description
_atom_type_scat_dispersion_real
_atom_type_scat_dispersion_imag
_atom_type_scat_source
C C 0.0033 0.0016 'International Tables Vol C Tables 4.2.6.8 and 6.1.1.4'
H H 0.0000 0.0000 'International Tables Vol C Tables 4.2.6.8 and 6.1.1.4'
N N 0.0061 0.0033 'International Tables Vol C Tables 4.2.6.8 and 6.1.1.4'
O O 0.0106 0.0060 'International Tables Vol C Tables 4.2.6.8 and 6.1.1.4'
S S 0.1246 0.1234 'International Tables Vol C Tables 4.2.6.8 and 6.1.1.4'

loop_
_geom_angle_atom_site_label_1
_geom_angle_atom_site_label_2
_geom_angle_atom_site_label_3
_geom_angle
_geom_angle_site_symmetry_1
_geom_angle_site_symmetry_3
_geom_angle_publ_flag
C16 N1 C1 118.4(3) . . ?
C16 N1 C17 119.9(3) . . ?
C1 N1 C17 121.7(3) . . ?
C44 N2 C29 118.2(3) . . ?
C44 N2 C45 120.8(3) . . ?
C29 N2 C45 120.9(3) . . ?
C57 N3 C59 113.7(8) . . ?
C57 N3 C58 120.6(9) . . ?
C59 N3 C58 125.7(9) . . ?
C28 S1 C25 96.9(3) . . ?
C56 S2 C53 99.7(3) . . ?
C6 C1 N1 119.9(4) . . ?
C6 C1 C2 123.8(3) . . ?
N1 C1 C2 116.3(3) . . ?
C1 C2 C3 113.6(3) . . ?
C1 C2 H2A 108.8 . . ?
C3 C2 H2A 108.8 . . ?
C1 C2 H2B 108.8 . . ?
C3 C2 H2B 108.8 . . ?
H2A C2 H2B 107.7 . . ?
C4 C3 C23 110.5(4) . . ?
C4 C3 C2 108.0(4) . . ?
C23 C3 C2 109.2(4) . . ?
C4 C3 C24 110.1(4) . . ?
C23 C3 C24 108.1(4) . . ?
C2 C3 C24 111.0(3) . . ?
C5 C4 C3 113.6(3) . . ?
C5 C4 H4A 108.9 . . ?
C3 C4 H4A 108.9 . . ?
C5 C4 H4B 108.9 . . ?
C3 C4 H4B 108.9 . . ?
H4A C4 H4B 107.7 . . ?
O1 C5 C6 120.4(4) . . ?
O1 C5 C4 121.8(4) . . ?
C6 C5 C4 117.7(4) . . ?
C1 C6 C5 119.5(4) . . ?
C1 C6 C7 122.6(3) . . ?
C5 C6 C7 117.8(4) . . ?
C8 C7 C6 107.5(3) . . ?
C8 C7 C25 109.0(3) . . ?
C6 C7 C25 111.4(3) . . ?
C8 C7 H7 109.6 . . ?
C6 C7 H7 109.6 . . ?
C25 C7 H7 109.6 . . ?
C16 C8 C9 109.4(4) . . ?
C16 C8 C7 122.0(4) . . ?
C9 C8 C7 127.7(4) . . ?
O2 C9 C8 128.0(4) . . ?
O2 C9 C10 126.2(4) . . ?
C8 C9 C10 105.8(4) . . ?
C11 C10 C15 121.5(4) . . ?
C11 C10 C9 130.2(5) . . ?
C15 C10 C9 108.3(4) . . ?
C10 C11 C12 118.6(5) . . ?
C10 C11 H11 120.7 . . ?
C12 C11 H11 120.7 . . ?
C13 C12 C11 120.2(5) . . ?
C13 C12 H12 119.9 . . ?
C11 C12 H12 119.9 . . ?
C12 C13 C14 122.0(5) . . ?
C12 C13 H13 119.0 . . ?
C14 C13 H13 119.0 . . ?
C15 C14 C13 118.1(5) . . ?
C15 C14 H14 120.9 . . ?
C13 C14 H14 120.9 . . ?
C14 C15 C10 119.5(4) . . ?
C14 C15 C16 134.8(4) . . ?
C10 C15 C16 105.8(4) . . ?
C8 C16 N1 122.1(4) . . ?
C8 C16 C15 110.7(4) . . ?
N1 C16 C15 127.2(4) . . ?
C22 C17 C18 120.7(4) . . ?
C22 C17 N1 120.8(4) . . ?
C18 C17 N1 118.5(4) . . ?
C19 C18 C17 120.4(5) . . ?
C19 C18 H18 119.8 . . ?
C17 C18 H18 119.8 . . ?
C18 C19 C20 119.0(5) . . ?
C18 C19 H19 120.5 . . ?
C20 C19 H19 120.5 . . ?
C21 C20 C19 121.1(5) . . ?
C21 C20 H20 119.4 . . ?
C19 C20 H20 119.4 . . ?
C20 C21 C22 120.1(5) . . ?
C20 C21 H21 119.9 . . ?
C22 C21 H21 119.9 . . ?
C17 C22 C21 118.7(4) . . ?
C17 C22 H22 120.7 . . ?
C21 C22 H22 120.7 . . ?
C3 C23 H23A 109.5 . . ?
C3 C23 H23B 109.5 . . ?
H23A C23 H23B 109.5 . . ?
C3 C23 H23C 109.5 . . ?
H23A C23 H23C 109.5 . . ?
H23B C23 H23C 109.5 . . ?
C3 C24 H24A 109.5 . . ?
C3 C24 H24B 109.5 . . ?
H24A C24 H24B 109.5 . . ?
C3 C24 H24C 109.5 . . ?
H24A C24 H24C 109.5 . . ?
H24B C24 H24C 109.5 . . ?
C7 C25 C26 125.7(3) . . ?
C7 C25 S1 121.9(3) . . ?
C26 C25 S1 111.8(3) . . ?
C27 C26 C25 99.0(4) . . ?
C27 C26 H26 130.5 . . ?
C25 C26 H26 130.5 . . ?
C28 C27 C26 116.6(5) . . ?
C28 C27 H27 121.7 . . ?
C26 C27 H27 121.7 . . ?
C27 C28 S1 115.5(5) . . ?
C27 C28 H28 122.2 . . ?
S1 C28 H28 122.2 . . ?
C34 C29 N2 120.5(3) . . ?
C34 C29 C30 123.1(4) . . ?
N2 C29 C30 116.2(3) . . ?
C29 C30 C31 114.3(3) . . ?
C29 C30 H30A 108.7 . . ?
C31 C30 H30A 108.7 . . ?
C29 C30 H30B 108.7 . . ?
C31 C30 H30B 108.7 . . ?
H30A C30 H30B 107.6 . . ?
C32 C31 C30 108.4(4) . . ?
C32 C31 C52 109.4(4) . . ?
C30 C31 C52 110.3(4) . . ?
C32 C31 C51 110.6(4) . . ?
C30 C31 C51 108.7(4) . . ?
C52 C31 C51 109.5(4) . . ?
C33 C32 C31 113.0(4) . . ?
C33 C32 H32A 109.0 . . ?
C31 C32 H32A 109.0 . . ?
C33 C32 H32B 109.0 . . ?
C31 C32 H32B 109.0 . . ?
H32A C32 H32B 107.8 . . ?
O3 C33 C34 120.7(4) . . ?
O3 C33 C32 120.4(4) . . ?
C34 C33 C32 118.8(4) . . ?
C29 C34 C33 119.6(4) . . ?
C29 C34 C35 123.2(4) . . ?
C33 C34 C35 117.2(3) . . ?
C36 C35 C53 110.4(3) . . ?
C36 C35 C34 107.6(3) . . ?
C53 C35 C34 112.1(3) . . ?
C36 C35 H35 108.9 . . ?
C53 C35 H35 108.9 . . ?
C34 C35 H35 108.9 . . ?
C44 C36 C37 109.1(4) . . ?
C44 C36 C35 122.9(4) . . ?
C37 C36 C35 127.8(3) . . ?
O4 C37 C36 128.1(4) . . ?
O4 C37 C38 126.3(4) . . ?
C36 C37 C38 105.6(4) . . ?
C39 C38 C43 121.3(4) . . ?
C39 C38 C37 129.5(4) . . ?
C43 C38 C37 109.2(4) . . ?
C40 C39 C38 118.1(4) . . ?
C40 C39 H39 120.9 . . ?
C38 C39 H39 120.9 . . ?
C41 C40 C39 120.6(5) . . ?
C41 C40 H40 119.7 . . ?
C39 C40 H40 119.7 . . ?
C40 C41 C42 121.8(5) . . ?
C40 C41 H41 119.1 . . ?
C42 C41 H41 119.1 . . ?
C43 C42 C41 119.1(4) . . ?
C43 C42 H42 120.5 . . ?
C41 C42 H42 120.5 . . ?
C42 C43 C38 119.0(4) . . ?
C42 C43 C44 135.9(4) . . ?
C38 C43 C44 105.0(3) . . ?
C36 C44 N2 122.4(4) . . ?
C36 C44 C43 111.2(3) . . ?
N2 C44 C43 126.4(3) . . ?
C50 C45 C46 121.2(4) . . ?
C50 C45 N2 119.2(4) . . ?
C46 C45 N2 119.6(4) . . ?
C45 C46 C47 119.0(4) . . ?
C45 C46 H46 120.5 . . ?
C47 C46 H46 120.5 . . ?
C48 C47 C46 120.3(5) . . ?
C48 C47 H47 119.9 . . ?
C46 C47 H47 119.9 . . ?
C49 C48 C47 120.5(4) . . ?
C49 C48 H48 119.8 . . ?
C47 C48 H48 119.8 . . ?
C48 C49 C50 120.0(5) . . ?
C48 C49 H49 120.0 . . ?
C50 C49 H49 120.0 . . ?
C45 C50 C49 119.0(4) . . ?
C45 C50 H50 120.5 . . ?
C49 C50 H50 120.5 . . ?
C31 C51 H51A 109.5 . . ?
C31 C51 H51B 109.5 . . ?
H51A C51 H51B 109.5 . . ?
C31 C51 H51C 109.5 . . ?
H51A C51 H51C 109.5 . . ?
H51B C51 H51C 109.5 . . ?
C31 C52 H52A 109.5 . . ?
C31 C52 H52B 109.5 . . ?
H52A C52 H52B 109.5 . . ?
C31 C52 H52C 109.5 . . ?
H52A C52 H52C 109.5 . . ?
H52B C52 H52C 109.5 . . ?
C35 C53 S2 122.8(3) . . ?
C35 C53 C54 124.5(3) . . ?
S2 C53 C54 112.4(3) . . ?
C55 C54 C53 96.5(3) . . ?
C55 C54 H54 131.7 . . ?
C53 C54 H54 131.7 . . ?
C56 C55 C54 115.4(5) . . ?
C56 C55 H55 122.3 . . ?
C54 C55 H55 122.3 . . ?
C55 C56 S2 115.4(5) . . ?
C55 C56 H56 122.3 . . ?
S2 C56 H56 122.3 . . ?
O5 C57 N3 119.2(12) . . ?
O5 C57 H57 120.4 . . ?
N3 C57 H57 120.4 . . ?
N3 C58 H58A 109.5 . . ?
N3 C58 H58B 109.5 . . ?
H58A C58 H58B 109.5 . . ?
N3 C58 H58C 109.5 . . ?
H58A C58 H58C 109.5 . . ?
H58B C58 H58C 109.5 . . ?
N3 C59 H59A 109.5 . . ?
N3 C59 H59B 109.5 . . ?
H59A C59 H59B 109.5 . . ?
N3 C59 H59C 109.5 . . ?
H59A C59 H59C 109.5 . . ?
H59B C59 H59C 109.5 . . ?

loop_
_geom_bond_atom_site_label_1
_geom_bond_atom_site_label_2
_geom_bond_distance
_geom_bond_site_symmetry_2
_geom_bond_publ_flag
N1 C16 1.376(5) . ?
N1 C1 1.417(4) . ?
N1 C17 1.438(5) . ?
N2 C44 1.375(5) . ?
N2 C29 1.408(5) . ?
N2 C45 1.443(4) . ?
N3 C57 1.378(12) . ?
N3 C59 1.415(9) . ?
N3 C58 1.429(9) . ?
O1 C5 1.221(5) . ?
O2 C9 1.228(5) . ?
O3 C33 1.228(4) . ?
O4 C37 1.221(5) . ?
O5 C57 1.302(10) . ?
S1 C28 1.571(7) . ?
S1 C25 1.609(5) . ?
S2 C56 1.529(6) . ?
S2 C53 1.558(5) . ?
C1 C6 1.351(5) . ?
C1 C2 1.495(5) . ?
C2 C3 1.528(5) . ?
C2 H2A 0.9700 . ?
C2 H2B 0.9700 . ?
C3 C4 1.523(6) . ?
C3 C23 1.524(6) . ?
C3 C24 1.535(6) . ?
C4 C5 1.494(6) . ?
C4 H4A 0.9700 . ?
C4 H4B 0.9700 . ?
C5 C6 1.459(5) . ?
C6 C7 1.508(5) . ?
C7 C8 1.502(5) . ?
C7 C25 1.520(6) . ?
C7 H7 0.9800 . ?
C8 C16 1.341(5) . ?
C8 C9 1.449(6) . ?
C9 C10 1.500(6) . ?
C10 C11 1.370(6) . ?
C10 C15 1.402(6) . ?
C11 C12 1.384(7) . ?
C11 H11 0.9300 . ?
C12 C13 1.363(7) . ?
C12 H12 0.9300 . ?
C13 C14 1.392(6) . ?
C13 H13 0.9300 . ?
C14 C15 1.380(6) . ?
C14 H14 0.9300 . ?
C15 C16 1.497(5) . ?
C17 C22 1.366(6) . ?
C17 C18 1.379(5) . ?
C18 C19 1.366(6) . ?
C18 H18 0.9300 . ?
C19 C20 1.371(7) . ?
C19 H19 0.9300 . ?
C20 C21 1.363(7) . ?
C20 H20 0.9300 . ?
C21 C22 1.390(6) . ?
C21 H21 0.9300 . ?
C22 H22 0.9300 . ?
C23 H23A 0.9600 . ?
C23 H23B 0.9600 . ?
C23 H23C 0.9600 . ?
C24 H24A 0.9600 . ?
C24 H24B 0.9600 . ?
C24 H24C 0.9600 . ?
C25 C26 1.602(5) . ?
C26 C27 1.506(8) . ?
C26 H26 0.9300 . ?
C27 C28 1.306(8) . ?
C27 H27 0.9300 . ?
C28 H28 0.9300 . ?
C29 C34 1.346(5) . ?
C29 C30 1.491(5) . ?
C30 C31 1.525(6) . ?
C30 H30A 0.9700 . ?
C30 H30B 0.9700 . ?
C31 C32 1.523(5) . ?
C31 C52 1.526(6) . ?
C31 C51 1.530(6) . ?
C32 C33 1.494(6) . ?
C32 H32A 0.9700 . ?
C32 H32B 0.9700 . ?
C33 C34 1.457(6) . ?
C34 C35 1.521(5) . ?
C35 C36 1.487(5) . ?
C35 C53 1.516(6) . ?
C35 H35 0.9800 . ?
C36 C44 1.352(5) . ?
C36 C37 1.449(6) . ?
C37 C38 1.495(6) . ?
C38 C39 1.381(6) . ?
C38 C43 1.404(5) . ?
C39 C40 1.381(6) . ?
C39 H39 0.9300 . ?
C40 C41 1.357(6) . ?
C40 H40 0.9300 . ?
C41 C42 1.379(6) . ?
C41 H41 0.9300 . ?
C42 C43 1.370(6) . ?
C42 H42 0.9300 . ?
C43 C44 1.492(5) . ?
C45 C50 1.364(5) . ?
C45 C46 1.376(5) . ?
C46 C47 1.378(6) . ?
C46 H46 0.9300 . ?
C47 C48 1.366(7) . ?
C47 H47 0.9300 . ?
C48 C49 1.365(7) . ?
C48 H48 0.9300 . ?
C49 C50 1.390(6) . ?
C49 H49 0.9300 . ?
C50 H50 0.9300 . ?
C51 H51A 0.9600 . ?
C51 H51B 0.9600 . ?
C51 H51C 0.9600 . ?
C52 H52A 0.9600 . ?
C52 H52B 0.9600 . ?
C52 H52C 0.9600 . ?
C53 C54 1.609(5) . ?
C54 C55 1.575(7) . ?
C54 H54 0.9300 . ?
C55 C56 1.300(7) . ?
C55 H55 0.9300 . ?
C56 H56 0.9300 . ?
C57 H57 0.9300 . ?
C58 H58A 0.9600 . ?
C58 H58B 0.9600 . ?
C58 H58C 0.9600 . ?
C59 H59A 0.9600 . ?
C59 H59B 0.9600 . ?
C59 H59C 0.9600 . ?
